data_2021144
loop_
_publ_author_name
'Ellis, John E.'
'Minyaev, Mikhail E.'
'Nifant'ev, Ilya E.'
'Churakov, Andrei V.'

_publ_section_title
;
 Scandium complexes with the tetraphenylethylene and anthracene dianions
;
_journal_coeditor_code QF3011
_journal_issue 6
_journal_name_full 'Acta Crystallographica Section C'
_journal_page_first 769
_journal_page_last 781
_journal_paper_doi 10.1107/S2053229618007295
_journal_volume 74
_journal_year 2018
_chemical_formula_iupac '[Sc (C17 H13) (C26 H20) (C4 H8 O1)], 0.5C7 H8'
_chemical_formula_moiety 'C47 H41 O Sc, 0.5(C7 H8)'
_chemical_formula_sum 'C50.5 H45 O Sc'
_chemical_formula_weight 712.82
_chemical_name_systematic
;
(\h^5^-1,3-Diphenylcyclopentadienyl)(tetrahydrofuran-\k<i>O</i>)(\h^6^-\
1,1,2,2-tetraphenylethenediyl)scandium(III) toluene hemisolvate
;
_space_group_crystal_system monoclinic
_space_group_IT_number 15
_space_group_name_Hall '-C 2yc'
_space_group_name_H-M_alt 'C 1 2/c 1'
_symmetry_space_group_name_Hall '-C 2yc'
_symmetry_space_group_name_H-M 'C 1 2/c 1'
_atom_sites_solution_hydrogens mixed
_atom_sites_solution_primary direct
_atom_sites_solution_secondary difmap
_audit_creation_method SHELXL-2017/1
_cell_angle_alpha 90
_cell_angle_beta 113.840(2)
_cell_angle_gamma 90
_cell_formula_units_Z 8
_cell_length_a 36.060(5)
_cell_length_b 9.5557(14)
_cell_length_c 23.662(3)
_cell_measurement_reflns_used 4042
_cell_measurement_temperature 173(2)
_cell_measurement_theta_max 27.37
_cell_measurement_theta_min 2.31
_cell_volume 7457.7(18)
_computing_cell_refinement
;
SAINT (Bruker, 2003)
;
_computing_data_collection
;
SMART (Bruker, 2003)
;
_computing_data_reduction
;
SAINT (Bruker, 2003)
;
_computing_molecular_graphics
;
SHELXTL (Sheldrick, 2008)
;
_computing_publication_material
;
SHELXTL (Sheldrick, 2008)
;
_computing_structure_refinement
;
SHELXL2017 (Sheldrick, 2015)
;
_computing_structure_solution
;
SHELXS (Sheldrick, 2008)
;
_diffrn_ambient_temperature 173(2)
_diffrn_measured_fraction_theta_full 1.000
_diffrn_measured_fraction_theta_max 0.996
_diffrn_measurement_device_type 'SMART Platform CCD area detector'
_diffrn_measurement_method '\f and \w scans'
_diffrn_radiation_monochromator graphite
_diffrn_radiation_source 'normal-focus sealed tube'
_diffrn_radiation_type MoK\a
_diffrn_radiation_wavelength 0.71073
_diffrn_reflns_av_R_equivalents 0.0438
_diffrn_reflns_limit_h_max 46
_diffrn_reflns_limit_h_min -46
_diffrn_reflns_limit_k_max 12
_diffrn_reflns_limit_k_min -12
_diffrn_reflns_limit_l_max 30
_diffrn_reflns_limit_l_min -30
_diffrn_reflns_number 42147
_diffrn_reflns_theta_full 25.242
_diffrn_reflns_theta_max 27.531
_diffrn_reflns_theta_min 1.235
_exptl_absorpt_coefficient_mu 0.236
_exptl_absorpt_correction_T_max 0.9673
_exptl_absorpt_correction_T_min 0.8686
_exptl_absorpt_correction_type multi-scan
_exptl_absorpt_process_details
;
(SADABS; Bruker, 2003)
;
_exptl_crystal_colour green
_exptl_crystal_density_diffrn 1.270
_exptl_crystal_density_method 'not measured'
_exptl_crystal_description block
_exptl_crystal_F_000 3016
_exptl_crystal_size_max 0.50
_exptl_crystal_size_mid 0.40
_exptl_crystal_size_min 0.25
_refine_diff_density_max 1.172
_refine_diff_density_min -0.453
_refine_ls_extinction_method none
_refine_ls_goodness_of_fit_ref 1.039
_refine_ls_hydrogen_treatment mixed
_refine_ls_matrix_type full
_refine_ls_number_parameters 467
_refine_ls_number_reflns 8560
_refine_ls_number_restraints 0
_refine_ls_restrained_S_all 1.039
_refine_ls_R_factor_all 0.0840
_refine_ls_R_factor_gt 0.0576
_refine_ls_shift/su_max 0.000
_refine_ls_shift/su_mean 0.000
_refine_ls_structure_factor_coef Fsqd
_refine_ls_weighting_details 'w=1/[\s^2^(Fo^2^)+(0.0758P)^2^+11.0650P] where P=(Fo^2^+2Fc^2^)/3'
_refine_ls_weighting_scheme calc
_refine_ls_wR_factor_gt 0.1457
_refine_ls_wR_factor_ref 0.1591
_reflns_number_gt 6319
_reflns_number_total 8560
_reflns_threshold_expression 'I > 2\s(I)'
_cod_data_source_file qf3011sup1.cif
_cod_data_source_block 5b
_cod_original_cell_volume 7457.9(19)
_cod_original_formula_sum 'C50.50 H45 O Sc'
_cod_database_code 2021144
_shelx_space_group_comment
;
The symmetry employed for this shelxl refinement is uniquely defined
by the following loop, which should always be used as a source of
symmetry information in preference to the above space-group names.
They are only intended as comments.
;
_shelx_estimated_absorpt_t_min 0.891
_shelx_estimated_absorpt_t_max 0.943

loop_
_space_group_symop_operation_xyz
'x, y, z'
'-x, y, -z+1/2'
'x+1/2, y+1/2, z'
'-x+1/2, y+1/2, -z+1/2'
'-x, -y, -z'
'x, -y, z-1/2'
'-x+1/2, -y+1/2, -z'
'x+1/2, -y+1/2, z-1/2'

loop_
_atom_site_type_symbol
_atom_site_label
_atom_site_fract_x
_atom_site_fract_y
_atom_site_fract_z
_atom_site_U_iso_or_equiv
_atom_site_adp_type
_atom_site_calc_flag
_atom_site_occupancy
_atom_site_disorder_assembly
_atom_site_disorder_group
Sc Sc1 0.16110(2) 0.20739(5) 0.10810(2) 0.02614(12) Uani d 1 . .
O O1 0.16758(5) 0.06005(18) 0.04110(8) 0.0363(4) Uani d 1 . .
C C1 0.12072(6) 0.4045(2) 0.08963(10) 0.0272(5) Uani d 1 . .
C C2 0.10099(7) 0.3125(2) 0.03373(10) 0.0283(5) Uani d 1 . .
C C3 0.15797(7) 0.4698(2) 0.09571(10) 0.0277(5) Uani d 1 . .
C C4 0.17933(7) 0.4203(2) 0.05975(11) 0.0302(5) Uani d 1 . .
H H4 0.1641(7) 0.369(3) 0.0218(12) 0.028(6) Uiso d 1 . .
C C5 0.21883(7) 0.4668(3) 0.07138(11) 0.0338(5) Uani d 1 . .
H H5 0.232083 0.432186 0.046746 0.041 Uiso calc 1 . .
C C6 0.23846(8) 0.5606(3) 0.11737(12) 0.0386(6) Uani d 1 . .
H H6 0.265595 0.587912 0.126333 0.046 Uiso calc 1 . .
C C7 0.21745(8) 0.6155(3) 0.15102(11) 0.0364(6) Uani d 1 . .
H H7 0.230532 0.682895 0.182302 0.044 Uiso calc 1 . .
C C8 0.17882(7) 0.5753(2) 0.14025(10) 0.0316(5) Uani d 1 . .
H H8 0.165406 0.618517 0.162938 0.038 Uiso calc 1 . .
C C9 0.09513(7) 0.4592(2) 0.12129(11) 0.0307(5) Uani d 1 . .
C C10 0.05321(8) 0.4719(3) 0.08783(12) 0.0402(6) Uani d 1 . .
H H10 0.041554 0.445954 0.045468 0.048 Uiso calc 1 . .
C C11 0.02831(9) 0.5219(3) 0.11540(15) 0.0529(8) Uani d 1 . .
H H11 0.000001 0.530979 0.091514 0.063 Uiso calc 1 . .
C C12 0.04423(10) 0.5584(4) 0.17692(16) 0.0569(8) Uani d 1 . .
H H12 0.027137 0.593066 0.195521 0.068 Uiso calc 1 . .
C C13 0.08519(9) 0.5439(3) 0.21108(14) 0.0475(7) Uani d 1 . .
H H13 0.096382 0.567210 0.253750 0.057 Uiso calc 1 . .
C C14 0.11028(8) 0.4956(3) 0.18396(12) 0.0364(5) Uani d 1 . .
H H14 0.138522 0.487014 0.208437 0.044 Uiso calc 1 . .
C C15 0.08409(7) 0.1823(3) 0.04194(10) 0.0305(5) Uani d 1 . .
C C16 0.09492(7) 0.1250(3) 0.10254(11) 0.0328(5) Uani d 1 . .
H H16 0.1071(8) 0.183(3) 0.1395(13) 0.038(7) Uiso d 1 . .
C C17 0.08325(8) -0.0106(3) 0.11169(13) 0.0417(6) Uani d 1 . .
H H17 0.091533 -0.045500 0.152569 0.050 Uiso calc 1 . .
C C18 0.06024(9) -0.0932(3) 0.06303(14) 0.0482(7) Uani d 1 . .
H H18 0.053571 -0.186435 0.069344 0.058 Uiso calc 1 . .
C C19 0.04678(9) -0.0363(3) 0.00353(13) 0.0471(7) Uani d 1 . .
H H19 0.029377 -0.090349 -0.030586 0.057 Uiso calc 1 . .
C C20 0.05791(7) 0.0946(3) -0.00697(12) 0.0385(6) Uani d 1 . .
H H20 0.047916 0.128635 -0.048184 0.046 Uiso calc 1 . .
C C21 0.09059(6) 0.3769(3) -0.02771(10) 0.0285(5) Uani d 1 . .
C C22 0.08549(7) 0.5226(3) -0.03458(11) 0.0326(5) Uani d 1 . .
H H22 0.089402 0.578191 0.000670 0.039 Uiso calc 1 . .
C C23 0.07487(7) 0.5876(3) -0.09155(12) 0.0381(6) Uani d 1 . .
H H23 0.071291 0.686198 -0.094744 0.046 Uiso calc 1 . .
C C24 0.06946(8) 0.5097(3) -0.14380(12) 0.0406(6) Uani d 1 . .
H H24A 0.061571 0.553914 -0.182906 0.049 Uiso calc 1 . .
C C25 0.07570(7) 0.3677(3) -0.13801(11) 0.0387(6) Uani d 1 . .
H H25 0.072635 0.313744 -0.173359 0.046 Uiso calc 1 . .
C C26 0.08641(7) 0.3015(3) -0.08127(10) 0.0325(5) Uani d 1 . .
H H26 0.091028 0.203404 -0.078467 0.039 Uiso calc 1 . .
C C27 0.18663(7) 0.1234(3) 0.22043(10) 0.0301(5) Uani d 1 . .
C C28 0.20589(7) 0.0384(3) 0.19123(10) 0.0306(5) Uani d 1 . .
H H28 0.204252 -0.065974 0.188389 0.037 Uiso calc 1 . .
C C29 0.23249(7) 0.1232(3) 0.17491(10) 0.0302(5) Uani d 1 . .
C C30 0.22818(7) 0.2620(2) 0.19229(10) 0.0297(5) Uani d 1 . .
H H30 0.245906 0.342537 0.192420 0.036 Uiso calc 1 . .
C C31 0.20000(7) 0.2622(3) 0.21949(10) 0.0303(5) Uani d 1 . .
H H31 0.194576 0.343102 0.241854 0.036 Uiso calc 1 . .
C C32 0.16001(7) 0.0769(3) 0.25089(10) 0.0323(5) Uani d 1 . .
C C33 0.15468(9) -0.0642(3) 0.25971(13) 0.0445(6) Uani d 1 . .
H H33 0.168562 -0.132483 0.246411 0.053 Uiso calc 1 . .
C C34 0.12934(10) -0.1068(3) 0.28770(14) 0.0522(7) Uani d 1 . .
H H34 0.125860 -0.203740 0.293010 0.063 Uiso calc 1 . .
C C35 0.10914(9) -0.0092(3) 0.30790(13) 0.0496(7) Uani d 1 . .
H H35 0.091616 -0.038640 0.326657 0.060 Uiso calc 1 . .
C C36 0.11466(9) 0.1313(3) 0.30059(13) 0.0502(7) Uani d 1 . .
H H36 0.101115 0.199141 0.314713 0.060 Uiso calc 1 . .
C C37 0.13999(8) 0.1737(3) 0.27260(12) 0.0416(6) Uani d 1 . .
H H37 0.143749 0.270878 0.268143 0.050 Uiso calc 1 . .
C C38 0.26046(7) 0.0767(3) 0.14696(11) 0.0315(5) Uani d 1 . .
C C39 0.26366(8) -0.0619(3) 0.13261(13) 0.0404(6) Uani d 1 . .
H H39 0.246921 -0.130023 0.139959 0.049 Uiso calc 1 . .
C C40 0.29080(9) -0.1039(3) 0.10767(14) 0.0471(7) Uani d 1 . .
H H40 0.292054 -0.199738 0.097911 0.056 Uiso calc 1 . .
C C41 0.31568(8) -0.0095(3) 0.09697(13) 0.0451(7) Uani d 1 . .
H H41A 0.334324 -0.038589 0.080197 0.054 Uiso calc 1 . .
C C42 0.31305(9) 0.1285(3) 0.11110(15) 0.0524(7) Uani d 1 . .
H H42 0.330178 0.195331 0.103952 0.063 Uiso calc 1 . .
C C43 0.28603(8) 0.1723(3) 0.13550(14) 0.0454(7) Uani d 1 . .
H H43 0.284796 0.268622 0.144611 0.055 Uiso calc 1 . .
C C44 0.15540(9) -0.0865(3) 0.03788(14) 0.0457(7) Uani d 1 . .
H H44A 0.128568 -0.094936 0.039776 0.055 Uiso calc 1 . .
H H44B 0.175481 -0.140731 0.072329 0.055 Uiso calc 1 . .
C C45 0.15362(12) -0.1375(4) -0.02309(16) 0.0657(9) Uani d 1 . .
H H45A 0.126839 -0.117983 -0.056741 0.079 Uiso calc 1 . .
H H45B 0.159097 -0.239275 -0.021871 0.079 Uiso calc 1 . .
C C46 0.18686(10) -0.0541(3) -0.03149(14) 0.0537(8) Uani d 1 . .
H H46A 0.213818 -0.096600 -0.008255 0.064 Uiso calc 1 . .
H H46B 0.182027 -0.047169 -0.075660 0.064 Uiso calc 1 . .
C C47 0.18356(9) 0.0865(3) -0.00555(12) 0.0425(6) Uani d 1 . .
H H47A 0.210482 0.131920 0.013273 0.051 Uiso calc 1 . .
H H47B 0.165015 0.148154 -0.038475 0.051 Uiso calc 1 . .
C C50 -0.0052(2) 0.1054(5) 0.2767(2) 0.082(2) Uiso d 0.5 A -1
C C51 -0.0050(2) -0.0400(5) 0.2771(2) 0.071(2) Uiso d 0.5 A -1
H H51 -0.009723 -0.089434 0.308357 0.086 Uiso calc 0.5 A -1
C C52 0.0021(2) -0.1132(4) 0.2316(3) 0.097(3) Uiso d 0.5 A -1
H H52 0.002248 -0.212621 0.231908 0.116 Uiso calc 0.5 A -1
C C53 0.00904(19) -0.0409(5) 0.1859(2) 0.073(2) Uiso d 0.5 A -1
H H53 0.013898 -0.090935 0.154817 0.087 Uiso calc 0.5 A -1
C C54 0.0088(2) 0.1045(5) 0.1855(2) 0.123(4) Uiso d 0.5 A -1
H H54 0.013577 0.153939 0.154174 0.148 Uiso calc 0.5 A -1
C C55 0.0017(2) 0.1777(4) 0.2309(3) 0.0672(19) Uiso d 0.5 A -1
H H55 0.001606 0.277129 0.230623 0.081 Uiso calc 0.5 A -1
C C56 -0.0155(3) 0.1883(12) 0.3198(5) 0.109(3) Uiso d 0.5 A -1
H H56A 0.002670 0.269398 0.333210 0.164 Uiso calc 0.5 A -1
H H56B -0.012382 0.131008 0.355728 0.164 Uiso calc 0.5 A -1
H H56C -0.043581 0.220523 0.299415 0.164 Uiso calc 0.5 A -1

loop_
_atom_site_aniso_label
_atom_site_aniso_U_11
_atom_site_aniso_U_22
_atom_site_aniso_U_33
_atom_site_aniso_U_12
_atom_site_aniso_U_13
_atom_site_aniso_U_23
Sc1 0.0241(2) 0.0307(2) 0.0234(2) -0.00120(17) 0.00929(17) -0.00064(17)
O1 0.0417(10) 0.0368(9) 0.0348(9) -0.0016(8) 0.0201(8) -0.0040(7)
C1 0.0248(11) 0.0330(12) 0.0223(10) 0.0002(9) 0.0081(9) 0.0005(9)
C2 0.0233(11) 0.0356(12) 0.0242(11) -0.0012(9) 0.0079(9) -0.0014(9)
C3 0.0279(11) 0.0294(12) 0.0237(11) 0.0012(9) 0.0082(9) 0.0020(9)
C4 0.0299(12) 0.0332(12) 0.0268(11) -0.0026(10) 0.0108(10) 0.0001(10)
C5 0.0303(12) 0.0400(14) 0.0338(12) -0.0020(10) 0.0158(10) 0.0047(10)
C6 0.0306(13) 0.0409(14) 0.0410(14) -0.0081(11) 0.0111(11) 0.0048(11)
C7 0.0389(13) 0.0318(12) 0.0327(12) -0.0083(10) 0.0085(11) -0.0008(10)
C8 0.0350(13) 0.0308(12) 0.0274(11) -0.0015(10) 0.0110(10) -0.0007(9)
C9 0.0311(12) 0.0316(12) 0.0319(12) 0.0009(10) 0.0152(10) 0.0000(10)
C10 0.0320(13) 0.0490(16) 0.0403(14) 0.0006(11) 0.0154(11) -0.0018(12)
C11 0.0325(14) 0.067(2) 0.064(2) 0.0034(13) 0.0243(14) -0.0041(16)
C12 0.0532(18) 0.069(2) 0.065(2) 0.0030(15) 0.0421(17) -0.0118(16)
C13 0.0560(18) 0.0532(17) 0.0436(15) -0.0029(14) 0.0307(14) -0.0105(13)
C14 0.0360(13) 0.0400(14) 0.0350(13) 0.0014(11) 0.0164(11) -0.0015(11)
C15 0.0218(10) 0.0398(13) 0.0281(11) -0.0027(9) 0.0085(9) -0.0023(10)
C16 0.0268(11) 0.0424(14) 0.0286(12) -0.0046(10) 0.0107(10) 0.0001(10)
C17 0.0341(13) 0.0499(16) 0.0398(14) -0.0079(12) 0.0136(12) 0.0088(12)
C18 0.0425(15) 0.0450(16) 0.0539(17) -0.0134(13) 0.0160(13) 0.0044(13)
C19 0.0418(15) 0.0506(17) 0.0437(15) -0.0176(13) 0.0120(13) -0.0103(13)
C20 0.0336(13) 0.0474(15) 0.0311(13) -0.0082(11) 0.0096(10) -0.0015(11)
C21 0.0195(10) 0.0389(13) 0.0247(11) -0.0006(9) 0.0065(9) 0.0002(9)
C22 0.0254(11) 0.0396(13) 0.0303(12) -0.0020(10) 0.0086(10) -0.0014(10)
C23 0.0288(12) 0.0424(14) 0.0405(14) -0.0004(10) 0.0114(11) 0.0092(11)
C24 0.0346(13) 0.0574(17) 0.0289(12) -0.0006(12) 0.0119(11) 0.0115(11)
C25 0.0327(13) 0.0572(17) 0.0274(12) -0.0020(12) 0.0133(10) -0.0019(11)
C26 0.0277(11) 0.0405(13) 0.0292(11) -0.0013(10) 0.0114(10) -0.0026(10)
C27 0.0267(11) 0.0391(13) 0.0217(10) 0.0006(10) 0.0068(9) 0.0038(9)
C28 0.0277(11) 0.0349(13) 0.0271(11) 0.0022(10) 0.0088(9) 0.0051(9)
C29 0.0249(11) 0.0360(13) 0.0275(11) 0.0015(9) 0.0082(9) 0.0034(9)
C30 0.0232(11) 0.0346(12) 0.0261(11) -0.0011(9) 0.0047(9) 0.0010(9)
C31 0.0278(12) 0.0366(13) 0.0217(10) 0.0016(10) 0.0049(9) 0.0003(9)
C32 0.0276(11) 0.0446(14) 0.0225(11) 0.0000(10) 0.0080(9) 0.0049(10)
C33 0.0481(16) 0.0469(16) 0.0446(15) -0.0033(13) 0.0252(13) 0.0004(12)
C34 0.0580(18) 0.0517(17) 0.0546(18) -0.0127(15) 0.0306(15) 0.0050(14)
C35 0.0404(15) 0.073(2) 0.0409(15) -0.0055(14) 0.0218(13) 0.0081(14)
C36 0.0496(17) 0.0636(19) 0.0465(16) 0.0114(14) 0.0287(14) 0.0087(14)
C37 0.0436(15) 0.0477(16) 0.0374(14) 0.0082(12) 0.0203(12) 0.0101(11)
C38 0.0253(11) 0.0381(13) 0.0301(12) 0.0029(10) 0.0099(9) 0.0050(10)
C39 0.0366(14) 0.0387(14) 0.0499(16) -0.0006(11) 0.0214(12) 0.0026(12)
C40 0.0465(16) 0.0432(15) 0.0585(18) 0.0056(13) 0.0285(14) -0.0017(13)
C41 0.0392(15) 0.0573(18) 0.0456(15) 0.0099(13) 0.0241(13) 0.0062(13)
C42 0.0475(17) 0.0553(18) 0.069(2) 0.0003(14) 0.0380(16) 0.0093(15)
C43 0.0418(15) 0.0404(15) 0.0617(18) -0.0027(12) 0.0289(14) 0.0016(13)
C44 0.0525(17) 0.0364(15) 0.0527(17) -0.0046(12) 0.0261(14) -0.0069(12)
C45 0.080(2) 0.060(2) 0.063(2) -0.0177(18) 0.0360(19) -0.0278(17)
C46 0.0538(18) 0.065(2) 0.0478(17) 0.0031(15) 0.0258(15) -0.0149(14)
C47 0.0449(15) 0.0534(17) 0.0361(14) -0.0014(13) 0.0237(12) -0.0021(12)

loop_
_atom_type_symbol
_atom_type_description
_atom_type_scat_dispersion_real
_atom_type_scat_dispersion_imag
_atom_type_scat_source
C C 0.0033 0.0016 'International Tables Vol C Tables 4.2.6.8 and 6.1.1.4'
H H 0.0000 0.0000 'International Tables Vol C Tables 4.2.6.8 and 6.1.1.4'
O O 0.0106 0.0060 'International Tables Vol C Tables 4.2.6.8 and 6.1.1.4'
Sc Sc 0.2519 0.3716 'International Tables Vol C Tables 4.2.6.8 and 6.1.1.4'

loop_
_geom_angle_atom_site_label_1
_geom_angle_atom_site_label_2
_geom_angle_atom_site_label_3
_geom_angle
O1 Sc1 C1 128.82(7)
O1 Sc1 C2 93.85(7)
C1 Sc1 C2 37.30(7)
O1 Sc1 C16 98.03(8)
C1 Sc1 C16 74.22(8)
C2 Sc1 C16 61.64(8)
O1 Sc1 C30 111.00(7)
C1 Sc1 C30 108.34(8)
C2 Sc1 C30 143.07(8)
C16 Sc1 C30 135.74(8)
O1 Sc1 C31 135.90(7)
C1 Sc1 C31 94.08(8)
C2 Sc1 C31 130.22(8)
C16 Sc1 C31 104.04(8)
C30 Sc1 C31 32.79(7)
O1 Sc1 C3 124.39(7)
C1 Sc1 C3 34.17(7)
C2 Sc1 C3 60.80(7)
C16 Sc1 C3 108.33(8)
C30 Sc1 C3 82.42(7)
C31 Sc1 C3 83.89(8)
O1 Sc1 C29 82.53(7)
C1 Sc1 C29 140.91(8)
C2 Sc1 C29 167.86(8)
C16 Sc1 C29 130.25(8)
C30 Sc1 C29 32.62(8)
C31 Sc1 C29 54.10(8)
C3 Sc1 C29 111.89(8)
O1 Sc1 C4 93.76(7)
C1 Sc1 C4 61.41(8)
C2 Sc1 C4 69.87(8)
C16 Sc1 C4 130.62(8)
C30 Sc1 C4 81.28(8)
C31 Sc1 C4 99.80(8)
C3 Sc1 C4 32.98(7)
C29 Sc1 C4 98.71(8)
O1 Sc1 C28 86.11(7)
C1 Sc1 C28 144.58(8)
C2 Sc1 C28 159.32(8)
C16 Sc1 C28 97.84(8)
C30 Sc1 C28 53.72(8)
C31 Sc1 C28 53.63(8)
C3 Sc1 C28 134.68(8)
C29 Sc1 C28 32.41(7)
C4 Sc1 C28 130.80(8)
O1 Sc1 C27 116.61(7)
C1 Sc1 C27 112.68(8)
C2 Sc1 C27 137.12(8)
C16 Sc1 C27 83.66(8)
C30 Sc1 C27 53.88(7)
C31 Sc1 C27 32.45(8)
C3 Sc1 C27 114.33(8)
C29 Sc1 C27 53.73(7)
C4 Sc1 C27 131.73(8)
C28 Sc1 C27 32.14(7)
O1 Sc1 C15 84.57(7)
C1 Sc1 C15 61.43(8)
C2 Sc1 C15 33.14(8)
C16 Sc1 C15 32.83(7)
C30 Sc1 C15 163.95(8)
C31 Sc1 C15 131.85(8)
C3 Sc1 C15 92.02(7)
C29 Sc1 C15 156.07(8)
C4 Sc1 C15 102.18(8)
C28 Sc1 C15 126.66(8)
C27 Sc1 C15 116.46(7)
O1 Sc1 H16 120.3(7)
C1 Sc1 H16 66.7(6)
C2 Sc1 H16 69.9(7)
C16 Sc1 H16 23.2(7)
C30 Sc1 H16 115.3(7)
C31 Sc1 H16 82.6(7)
C3 Sc1 H16 97.6(6)
C29 Sc1 H16 121.9(7)
C4 Sc1 H16 128.1(6)
C28 Sc1 H16 92.3(6)
C27 Sc1 H16 68.8(7)
C15 Sc1 H16 50.3(7)
C47 O1 C44 109.21(19)
C47 O1 Sc1 128.56(15)
C44 O1 Sc1 122.23(15)
C3 C1 C9 122.6(2)
C3 C1 C2 115.64(19)
C9 C1 C2 118.35(19)
C3 C1 Sc1 80.95(13)
C9 C1 Sc1 131.12(15)
C2 C1 Sc1 74.22(12)
C15 C2 C21 122.7(2)
C15 C2 C1 117.64(19)
C21 C2 C1 117.5(2)
C15 C2 Sc1 81.03(13)
C21 C2 Sc1 133.74(15)
C1 C2 Sc1 68.48(12)
C8 C3 C1 124.9(2)
C8 C3 C4 114.8(2)
C1 C3 C4 120.1(2)
C8 C3 Sc1 128.96(15)
C1 C3 Sc1 64.87(12)
C4 C3 Sc1 74.48(13)
C5 C4 C3 121.4(2)
C5 C4 Sc1 126.03(16)
C3 C4 Sc1 72.54(13)
C5 C4 H4 119.3(14)
C3 C4 H4 118.2(14)
Sc1 C4 H4 81.9(14)
C6 C5 C4 121.3(2)
C6 C5 H5 119.3
C4 C5 H5 119.3
C5 C6 C7 118.2(2)
C5 C6 H6 120.9
C7 C6 H6 120.9
C8 C7 C6 122.2(2)
C8 C7 H7 118.9
C6 C7 H7 118.9
C7 C8 C3 121.8(2)
C7 C8 H8 119.1
C3 C8 H8 119.1
C10 C9 C14 116.5(2)
C10 C9 C1 119.4(2)
C14 C9 C1 124.1(2)
C11 C10 C9 121.3(3)
C11 C10 H10 119.4
C9 C10 H10 119.4
C12 C11 C10 120.7(3)
C12 C11 H11 119.6
C10 C11 H11 119.6
C13 C12 C11 119.1(3)
C13 C12 H12 120.5
C11 C12 H12 120.5
C12 C13 C14 120.7(3)
C12 C13 H13 119.7
C14 C13 H13 119.7
C13 C14 C9 121.7(2)
C13 C14 H14 119.1
C9 C14 H14 119.1
C20 C15 C2 125.2(2)
C20 C15 C16 114.2(2)
C2 C15 C16 120.5(2)
C20 C15 Sc1 137.63(17)
C2 C15 Sc1 65.83(12)
C16 C15 Sc1 68.82(12)
C17 C16 C15 121.9(2)
C17 C16 Sc1 129.02(18)
C15 C16 Sc1 78.35(13)
C17 C16 H16 115.9(16)
C15 C16 H16 121.5(16)
Sc1 C16 H16 72.4(15)
C18 C17 C16 121.4(2)
C18 C17 H17 119.3
C16 C17 H17 119.3
C17 C18 C19 118.0(3)
C17 C18 H18 121.0
C19 C18 H18 121.0
C20 C19 C18 122.0(3)
C20 C19 H19 119.0
C18 C19 H19 119.0
C19 C20 C15 122.3(2)
C19 C20 H20 118.8
C15 C20 H20 118.8
C22 C21 C26 116.1(2)
C22 C21 C2 119.6(2)
C26 C21 C2 124.2(2)
C23 C22 C21 121.8(2)
C23 C22 H22 119.1
C21 C22 H22 119.1
C24 C23 C22 120.6(2)
C24 C23 H23 119.7
C22 C23 H23 119.7
C25 C24 C23 118.9(2)
C25 C24 H24A 120.6
C23 C24 H24A 120.6
C24 C25 C26 121.1(2)
C24 C25 H25 119.5
C26 C25 H25 119.5
C25 C26 C21 121.5(2)
C25 C26 H26 119.2
C21 C26 H26 119.2
C31 C27 C28 107.0(2)
C31 C27 C32 125.5(2)
C28 C27 C32 127.3(2)
C31 C27 Sc1 70.86(12)
C28 C27 Sc1 73.46(13)
C32 C27 Sc1 124.47(15)
C27 C28 C29 108.9(2)
C27 C28 Sc1 74.40(13)
C29 C28 Sc1 73.55(13)
C27 C28 H28 125.3
C29 C28 H28 125.3
Sc1 C28 H28 125.3
C30 C29 C28 106.8(2)
C30 C29 C38 125.9(2)
C28 C29 C38 127.3(2)
C30 C29 Sc1 71.46(13)
C28 C29 Sc1 74.04(13)
C38 C29 Sc1 121.19(15)
C31 C30 C29 108.6(2)
C31 C30 Sc1 73.63(13)
C29 C30 Sc1 75.92(13)
C31 C30 H30 125.2
C29 C30 H30 125.2
Sc1 C30 H30 125.2
C30 C31 C27 108.7(2)
C30 C31 Sc1 73.58(13)
C27 C31 Sc1 76.69(13)
C30 C31 H31 125.2
C27 C31 H31 125.2
Sc1 C31 H31 125.2
C33 C32 C37 117.7(2)
C33 C32 C27 121.3(2)
C37 C32 C27 120.9(2)
C34 C33 C32 120.9(3)
C34 C33 H33 119.5
C32 C33 H33 119.5
C35 C34 C33 120.5(3)
C35 C34 H34 119.8
C33 C34 H34 119.8
C36 C35 C34 119.4(3)
C36 C35 H35 120.3
C34 C35 H35 120.3
C35 C36 C37 120.1(3)
C35 C36 H36 120.0
C37 C36 H36 120.0
C36 C37 C32 121.4(3)
C36 C37 H37 119.3
C32 C37 H37 119.3
C39 C38 C43 116.8(2)
C39 C38 C29 122.5(2)
C43 C38 C29 120.7(2)
C38 C39 C40 121.5(2)
C38 C39 H39 119.2
C40 C39 H39 119.2
C41 C40 C39 121.1(3)
C41 C40 H40 119.5
C39 C40 H40 119.5
C40 C41 C42 118.3(3)
C40 C41 H41A 120.9
C42 C41 H41A 120.9
C41 C42 C43 121.5(3)
C41 C42 H42 119.3
C43 C42 H42 119.3
C42 C43 C38 120.9(3)
C42 C43 H43 119.6
C38 C43 H43 119.6
O1 C44 C45 104.9(2)
O1 C44 H44A 110.8
C45 C44 H44A 110.8
O1 C44 H44B 110.8
C45 C44 H44B 110.8
H44A C44 H44B 108.8
C44 C45 C46 103.1(2)
C44 C45 H45A 111.2
C46 C45 H45A 111.2
C44 C45 H45B 111.2
C46 C45 H45B 111.2
H45A C45 H45B 109.1
C47 C46 C45 102.7(2)
C47 C46 H46A 111.2
C45 C46 H46A 111.2
C47 C46 H46B 111.2
C45 C46 H46B 111.2
H46A C46 H46B 109.1
O1 C47 C46 106.0(2)
O1 C47 H47A 110.5
C46 C47 H47A 110.5
O1 C47 H47B 110.5
C46 C47 H47B 110.5
H47A C47 H47B 108.7
C51 C50 C55 120.0
C51 C50 C56 122.9(5)
C55 C50 C56 117.0(5)
C52 C51 C50 120.0
C52 C51 H51 120.0
C50 C51 H51 120.0
C51 C52 C53 120.0
C51 C52 H52 120.0
C53 C52 H52 120.0
C54 C53 C52 120.0
C54 C53 H53 120.0
C52 C53 H53 120.0
C55 C54 C53 120.0
C55 C54 H54 120.0
C53 C54 H54 120.0
C54 C55 C50 120.0
C54 C55 H55 120.0
C50 C55 H55 120.0
C50 C56 H56A 109.5
C50 C56 H56B 109.5
H56A C56 H56B 109.5
C50 C56 H56C 109.5
H56A C56 H56C 109.5
H56B C56 H56C 109.5

loop_
_geom_bond_atom_site_label_1
_geom_bond_atom_site_label_2
_geom_bond_distance
_geom_bond_publ_flag
Sc1 C1 2.312(2) y
Sc1 C2 2.392(2) y
Sc1 C3 2.522(2) y
Sc1 C4 2.547(2) y
Sc1 C15 2.589(2) y
Sc1 C16 2.465(2) y
Sc1 C27 2.565(2) y
Sc1 C28 2.553(2) y
Sc1 C29 2.546(2) y
Sc1 C30 2.489(2) y
Sc1 C31 2.490(2) y
Sc1 O1 2.2024(17) y
Sc1 H16 2.36(3) ?
C1 C3 1.434(3) y
C3 C4 1.439(3) y
C4 C5 1.409(3) y
C5 C6 1.366(4) y
C6 C7 1.404(4) y
C7 C8 1.366(3) y
C3 C8 1.432(3) y
C1 C9 1.498(3) y
C2 C15 1.433(3) y
C15 C16 1.434(3) y
C16 C17 1.406(4) y
C17 C18 1.366(4) y
C18 C19 1.400(4) y
C19 C20 1.367(4) y
C15 C20 1.431(3) y
C2 C21 1.481(3) y
C27 C32 1.482(3) y
C29 C38 1.480(3) y
C1 C2 1.506(3) y
O1 C47 1.459(3) ?
O1 C44 1.460(3) ?
C4 H4 0.97(3) ?
C5 H5 0.9500 ?
C6 H6 0.9500 ?
C7 H7 0.9500 ?
C8 H8 0.9500 ?
C9 C10 1.400(3) ?
C9 C14 1.401(3) ?
C10 C11 1.391(4) ?
C10 H10 0.9500 ?
C11 C12 1.376(4) ?
C11 H11 0.9500 ?
C12 C13 1.375(4) ?
C12 H12 0.9500 ?
C13 C14 1.383(4) ?
C13 H13 0.9500 ?
C14 H14 0.9500 ?
C16 H16 0.98(3) ?
C17 H17 0.9500 ?
C18 H18 0.9500 ?
C19 H19 0.9500 ?
C20 H20 0.9500 ?
C21 C22 1.406(3) ?
C21 C26 1.411(3) ?
C22 C23 1.390(3) ?
C22 H22 0.9500 ?
C23 C24 1.387(4) ?
C23 H23 0.9500 ?
C24 C25 1.374(4) ?
C24 H24A 0.9500 ?
C25 C26 1.390(3) ?
C25 H25 0.9500 ?
C26 H26 0.9500 ?
C27 C31 1.414(3) ?
C27 C28 1.417(3) ?
C28 C29 1.423(3) ?
C28 H28 1.0000 ?
C29 C30 1.415(3) ?
C30 C31 1.405(3) ?
C30 H30 1.0000 ?
C31 H31 1.0000 ?
C32 C33 1.390(4) ?
C32 C37 1.394(4) ?
C33 C34 1.389(4) ?
C33 H33 0.9500 ?
C34 C35 1.382(4) ?
C34 H34 0.9500 ?
C35 C36 1.378(4) ?
C35 H35 0.9500 ?
C36 C37 1.388(4) ?
C36 H36 0.9500 ?
C37 H37 0.9500 ?
C38 C39 1.384(4) ?
C38 C43 1.401(3) ?
C39 C40 1.391(4) ?
C39 H39 0.9500 ?
C40 C41 1.366(4) ?
C40 H40 0.9500 ?
C41 C42 1.373(4) ?
C41 H41A 0.9500 ?
C42 C43 1.383(4) ?
C42 H42 0.9500 ?
C43 H43 0.9500 ?
C44 C45 1.500(4) ?
C44 H44A 0.9900 ?
C44 H44B 0.9900 ?
C45 C46 1.518(5) ?
C45 H45A 0.9900 ?
C45 H45B 0.9900 ?
C46 C47 1.502(4) ?
C46 H46A 0.9900 ?
C46 H46B 0.9900 ?
C47 H47A 0.9900 ?
C47 H47B 0.9900 ?
C50 C51 1.3900 ?
C50 C55 1.3900 ?
C50 C56 1.452(11) ?
C51 C52 1.3900 ?
C51 H51 0.9500 ?
C52 C53 1.3900 ?
C52 H52 0.9500 ?
C53 C54 1.3900 ?
C53 H53 0.9500 ?
C54 C55 1.3900 ?
C54 H54 0.9500 ?
C55 H55 0.9500 ?
C56 H56A 0.9800 ?
C56 H56B 0.9800 ?
C56 H56C 0.9800 ?

loop_
_geom_torsion_atom_site_label_1
_geom_torsion_atom_site_label_2
_geom_torsion_atom_site_label_3
_geom_torsion_atom_site_label_4
_geom_torsion
C3 C1 C2 C15 138.2(2)
C9 C1 C2 C15 -61.9(3)
Sc1 C1 C2 C15 66.69(18)
C3 C1 C2 C21 -57.7(3)
C9 C1 C2 C21 102.1(2)
Sc1 C1 C2 C21 -129.24(18)
C3 C1 C2 Sc1 71.52(17)
C9 C1 C2 Sc1 -128.61(19)
C9 C1 C3 C8 12.2(3)
C2 C1 C3 C8 171.1(2)
Sc1 C1 C3 C8 -121.3(2)
C9 C1 C3 C4 -174.3(2)
C2 C1 C3 C4 -15.4(3)
Sc1 C1 C3 C4 52.2(2)
C9 C1 C3 Sc1 133.5(2)
C2 C1 C3 Sc1 -67.55(17)
C8 C3 C4 C5 4.2(3)
C1 C3 C4 C5 -170.0(2)
Sc1 C3 C4 C5 -122.0(2)
C8 C3 C4 Sc1 126.19(19)
C1 C3 C4 Sc1 -47.93(18)
C3 C4 C5 C6 0.1(4)
Sc1 C4 C5 C6 -90.4(3)
C4 C5 C6 C7 -3.2(4)
C5 C6 C7 C8 1.8(4)
C6 C7 C8 C3 2.8(4)
C1 C3 C8 C7 168.2(2)
C4 C3 C8 C7 -5.6(3)
Sc1 C3 C8 C7 84.1(3)
C3 C1 C9 C10 133.8(2)
C2 C1 C9 C10 -24.6(3)
Sc1 C1 C9 C10 -118.1(2)
C3 C1 C9 C14 -48.2(3)
C2 C1 C9 C14 153.5(2)
Sc1 C1 C9 C14 60.0(3)
C14 C9 C10 C11 1.7(4)
C1 C9 C10 C11 179.9(3)
C9 C10 C11 C12 -1.0(5)
C10 C11 C12 C13 -0.4(5)
C11 C12 C13 C14 1.1(5)
C12 C13 C14 C9 -0.4(4)
C10 C9 C14 C13 -1.0(4)
C1 C9 C14 C13 -179.1(2)
C21 C2 C15 C20 4.5(4)
C1 C2 C15 C20 167.7(2)
Sc1 C2 C15 C20 -132.4(2)
C21 C2 C15 C16 -179.5(2)
C1 C2 C15 C16 -16.3(3)
Sc1 C2 C15 C16 43.6(2)
C21 C2 C15 Sc1 136.9(2)
C1 C2 C15 Sc1 -59.87(17)
C20 C15 C16 C17 5.0(3)
C2 C15 C16 C17 -171.4(2)
Sc1 C15 C16 C17 -129.0(2)
C20 C15 C16 Sc1 134.0(2)
C2 C15 C16 Sc1 -42.4(2)
C15 C16 C17 C18 -1.4(4)
Sc1 C16 C17 C18 -102.8(3)
C16 C17 C18 C19 -3.2(4)
C17 C18 C19 C20 3.8(4)
C18 C19 C20 C15 0.2(4)
C2 C15 C20 C19 171.8(3)
C16 C15 C20 C19 -4.4(4)
Sc1 C15 C20 C19 80.1(3)
C15 C2 C21 C22 140.7(2)
C1 C2 C21 C22 -22.5(3)
Sc1 C2 C21 C22 -108.3(2)
C15 C2 C21 C26 -41.3(3)
C1 C2 C21 C26 155.5(2)
Sc1 C2 C21 C26 69.8(3)
C26 C21 C22 C23 3.2(3)
C2 C21 C22 C23 -178.6(2)
C21 C22 C23 C24 -0.9(4)
C22 C23 C24 C25 -1.5(4)
C23 C24 C25 C26 1.4(4)
C24 C25 C26 C21 1.2(4)
C22 C21 C26 C25 -3.4(3)
C2 C21 C26 C25 178.5(2)
C31 C27 C28 C29 2.7(2)
C32 C27 C28 C29 -172.9(2)
Sc1 C27 C28 C29 66.05(16)
C31 C27 C28 Sc1 -63.36(15)
C32 C27 C28 Sc1 121.1(2)
C27 C28 C29 C30 -2.2(3)
Sc1 C28 C29 C30 64.42(15)
C27 C28 C29 C38 176.1(2)
Sc1 C28 C29 C38 -117.3(2)
C27 C28 C29 Sc1 -66.60(16)
C28 C29 C30 C31 0.8(3)
C38 C29 C30 C31 -177.4(2)
Sc1 C29 C30 C31 66.98(15)
C28 C29 C30 Sc1 -66.15(16)
C38 C29 C30 Sc1 115.6(2)
C29 C30 C31 C27 0.8(3)
Sc1 C30 C31 C27 69.33(16)
C29 C30 C31 Sc1 -68.50(16)
C28 C27 C31 C30 -2.2(2)
C32 C27 C31 C30 173.5(2)
Sc1 C27 C31 C30 -67.25(15)
C28 C27 C31 Sc1 65.09(15)
C32 C27 C31 Sc1 -119.2(2)
C31 C27 C32 C33 -167.5(2)
C28 C27 C32 C33 7.3(4)
Sc1 C27 C32 C33 102.4(3)
C31 C27 C32 C37 11.4(4)
C28 C27 C32 C37 -173.8(2)
Sc1 C27 C32 C37 -78.7(3)
C37 C32 C33 C34 1.7(4)
C27 C32 C33 C34 -179.3(2)
C32 C33 C34 C35 -0.6(5)
C33 C34 C35 C36 -0.6(5)
C34 C35 C36 C37 0.6(5)
C35 C36 C37 C32 0.6(4)
C33 C32 C37 C36 -1.7(4)
C27 C32 C37 C36 179.3(2)
C30 C29 C38 C39 178.4(2)
C28 C29 C38 C39 0.4(4)
Sc1 C29 C38 C39 -92.8(3)
C30 C29 C38 C43 0.3(4)
C28 C29 C38 C43 -177.6(2)
Sc1 C29 C38 C43 89.1(3)
C43 C38 C39 C40 -0.4(4)
C29 C38 C39 C40 -178.5(2)
C38 C39 C40 C41 0.7(4)
C39 C40 C41 C42 -0.4(4)
C40 C41 C42 C43 -0.1(5)
C41 C42 C43 C38 0.3(5)
C39 C38 C43 C42 -0.1(4)
C29 C38 C43 C42 178.1(3)
C47 O1 C44 C45 -15.4(3)
Sc1 O1 C44 C45 164.5(2)
O1 C44 C45 C46 32.8(3)
C44 C45 C46 C47 -37.5(3)
C44 O1 C47 C46 -8.5(3)
Sc1 O1 C47 C46 171.60(17)
C45 C46 C47 O1 28.5(3)
C55 C50 C51 C52 0.0
C56 C50 C51 C52 175.1(7)
C50 C51 C52 C53 0.0
C51 C52 C53 C54 0.0
C52 C53 C54 C55 0.0
C53 C54 C55 C50 0.0
C51 C50 C55 C54 0.0
C56 C50 C55 C54 -175.4(7)

_cod_database_fobs_code 2021144
